data_7029203
loop_
_publ_author_name
'Metherell, Alexander J.'
'Cullen, William'
'Stephenson, Andrew'
'Hunter, Christopher A.'
'Ward, Michael D.'

_publ_section_title
;
 Fac and mer isomers of Ru(II) tris(pyrazolyl-pyridine) complexes as
 models for the vertices of coordination cages: structural
 characterisation and hydrogen-bonding characteristics.
;
_journal_issue 1
_journal_name_full 'Dalton transactions (Cambridge, England : 2003)'
_journal_page_first 71
_journal_page_last 84
_journal_paper_doi 10.1039/c3dt52479e
_journal_volume 43
_journal_year 2014
_chemical_formula_moiety 'C45 H39 N9 Ru, 2(F6 P), C3 H6 O'
_chemical_formula_sum 'C48 H45 F12 N9 O P2 Ru'
_chemical_formula_weight 1154.94
_chemical_name_systematic
; 
 ? 
;
_space_group_IT_number 2
_symmetry_cell_setting triclinic
_symmetry_space_group_name_Hall '-P 1'
_symmetry_space_group_name_H-M 'P -1'
_atom_sites_solution_hydrogens geom
_atom_sites_solution_primary direct
_atom_sites_solution_secondary difmap
_audit_creation_method SHELXL-97
_cell_angle_alpha 99.8650(10)
_cell_angle_beta 96.3270(10)
_cell_angle_gamma 107.5040(10)
_cell_formula_units_Z 2
_cell_length_a 11.7741(3)
_cell_length_b 12.1017(3)
_cell_length_c 17.9981(4)
_cell_measurement_reflns_used 9964
_cell_measurement_temperature 100(2)
_cell_measurement_theta_max 27.50
_cell_measurement_theta_min 2.62
_cell_volume 2373.61(10)
_computing_cell_refinement 'Bruker SAINT'
_computing_data_collection 'Bruker APEX2'
_computing_data_reduction 'Bruker SAINT'
_computing_molecular_graphics 'Bruker SHELXTL'
_computing_publication_material 'Bruker SHELXTL'
_computing_structure_refinement 'SHELXL-97 (Sheldrick, 2008)'
_computing_structure_solution 'SHELXS-97 (Sheldrick, 2008)'
_diffrn_ambient_temperature 100(2)
_diffrn_measured_fraction_theta_full 0.992
_diffrn_measured_fraction_theta_max 0.992
_diffrn_measurement_device_type 'Bruker APEX-II CCD'
_diffrn_measurement_method '\f and \w scans'
_diffrn_radiation_monochromator graphite
_diffrn_radiation_source 'sealed tube'
_diffrn_radiation_type MoK\a
_diffrn_radiation_wavelength 0.71073
_diffrn_reflns_av_R_equivalents 0.0192
_diffrn_reflns_av_sigmaI/netI 0.0168
_diffrn_reflns_limit_h_max 15
_diffrn_reflns_limit_h_min -15
_diffrn_reflns_limit_k_max 15
_diffrn_reflns_limit_k_min -15
_diffrn_reflns_limit_l_max 23
_diffrn_reflns_limit_l_min -23
_diffrn_reflns_number 37534
_diffrn_reflns_theta_full 27.52
_diffrn_reflns_theta_max 27.52
_diffrn_reflns_theta_min 2.35
_exptl_absorpt_coefficient_mu 0.494
_exptl_absorpt_correction_T_max 0.9431
_exptl_absorpt_correction_T_min 0.8659
_exptl_absorpt_correction_type multi-scan
_exptl_absorpt_process_details sadabs
_exptl_crystal_colour yellow
_exptl_crystal_density_diffrn 1.616
_exptl_crystal_density_method 'not measured'
_exptl_crystal_description block
_exptl_crystal_F_000 1172
_exptl_crystal_size_max 0.30
_exptl_crystal_size_mid 0.18
_exptl_crystal_size_min 0.12
_refine_diff_density_max 0.538
_refine_diff_density_min -0.518
_refine_diff_density_rms 0.079
_refine_ls_extinction_method none
_refine_ls_goodness_of_fit_ref 1.084
_refine_ls_hydrogen_treatment constr
_refine_ls_matrix_type full
_refine_ls_number_parameters 660
_refine_ls_number_reflns 10838
_refine_ls_number_restraints 0
_refine_ls_restrained_S_all 1.084
_refine_ls_R_factor_all 0.0273
_refine_ls_R_factor_gt 0.0260
_refine_ls_shift/su_max 0.002
_refine_ls_shift/su_mean 0.000
_refine_ls_structure_factor_coef Fsqd
_refine_ls_weighting_details 'calc w=1/[\s^2^(Fo^2^)+(0.0331P)^2^+1.3024P] where P=(Fo^2^+2Fc^2^)/3'
_refine_ls_weighting_scheme calc
_refine_ls_wR_factor_gt 0.0670
_refine_ls_wR_factor_ref 0.0680
_reflns_number_gt 10362
_reflns_number_total 10838
_reflns_threshold_expression >2sigma(I)
_cod_data_source_file c3dt52479e.txt
_cod_data_source_block imw1781p-1
_cod_depositor_comments
;
The following automatic conversions were performed:

'_symmetry_cell_setting' value 'Triclinic' changed to 'triclinic'
according to
/usr/data/users/saulius/automatic-downloads/current/RSC/lib/dictionaries/cif_core.dic
dictionary named 'cif_core.dic' version 2.4.2 from 2011-04-26.

Automatic conversion script
Id: cif_fix_values 2281 2013-09-26 08:29:07Z andrius 
;
_cod_original_sg_symbol_H-M 'P-1   '
_cod_database_code 7029203

loop_
_symmetry_equiv_pos_as_xyz
'x, y, z'
'-x, -y, -z'

loop_
_atom_site_label
_atom_site_type_symbol
_atom_site_fract_x
_atom_site_fract_y
_atom_site_fract_z
_atom_site_U_iso_or_equiv
_atom_site_adp_type
_atom_site_occupancy
_atom_site_symmetry_multiplicity
_atom_site_calc_flag
_atom_site_refinement_flags
Ru1 Ru 0.140797(9) 0.436292(9) 0.275654(6) 0.01749(4) Uani 1 1 d .
N11A N 0.15366(11) 0.41560(11) 0.38782(7) 0.0212(2) Uani 1 1 d .
C12A C 0.04806(14) 0.38801(12) 0.41573(8) 0.0225(3) Uani 1 1 d .
C13A C 0.04361(16) 0.36891(14) 0.48939(9) 0.0282(3) Uani 1 1 d .
H13A H -0.0312 0.3495 0.5075 0.034 Uiso 1 1 calc R
C14A C 0.14859(17) 0.37826(14) 0.53600(9) 0.0308(3) Uani 1 1 d .
H14A H 0.1471 0.3657 0.5866 0.037 Uiso 1 1 calc R
C15A C 0.25663(16) 0.40639(15) 0.50791(9) 0.0301(3) Uani 1 1 d .
H15A H 0.3301 0.4131 0.5390 0.036 Uiso 1 1 calc R
C16A C 0.25577(15) 0.42443(14) 0.43401(9) 0.0265(3) Uani 1 1 d .
H16A H 0.3299 0.4438 0.4151 0.032 Uiso 1 1 calc R
N21A N -0.14664(11) 0.37627(11) 0.24964(8) 0.0242(3) Uani 1 1 d .
N22A N -0.03736(11) 0.39024(10) 0.29025(7) 0.0211(2) Uani 1 1 d .
C23A C -0.05703(14) 0.37643(12) 0.36100(9) 0.0233(3) Uani 1 1 d .
C24A C -0.18009(14) 0.35265(14) 0.36532(10) 0.0297(3) Uani 1 1 d .
H24A H -0.2179 0.3396 0.4085 0.036 Uiso 1 1 calc R
C25A C -0.23362(14) 0.35236(14) 0.29405(10) 0.0299(3) Uani 1 1 d .
H25A H -0.3174 0.3379 0.2781 0.036 Uiso 1 1 calc R
C26A C -0.16684(14) 0.36156(13) 0.16709(9) 0.0269(3) Uani 1 1 d .
H26A H -0.0959 0.4154 0.1520 0.032 Uiso 1 1 calc R
H26B H -0.2380 0.3849 0.1512 0.032 Uiso 1 1 calc R
C31A C -0.18771(14) 0.23544(14) 0.12514(9) 0.0261(3) Uani 1 1 d .
C32A C -0.20255(15) 0.14264(14) 0.16315(10) 0.0286(3) Uani 1 1 d .
H32A H -0.1948 0.1582 0.2174 0.034 Uiso 1 1 calc R
C33A C -0.22869(16) 0.02713(15) 0.12218(11) 0.0351(4) Uani 1 1 d .
H33A H -0.2385 -0.0359 0.1485 0.042 Uiso 1 1 calc R
C34A C -0.24048(17) 0.00363(17) 0.04322(12) 0.0401(4) Uani 1 1 d .
H34A H -0.2588 -0.0755 0.0153 0.048 Uiso 1 1 calc R
C35A C -0.22548(18) 0.09592(19) 0.00492(11) 0.0425(4) Uani 1 1 d .
H35A H -0.2337 0.0801 -0.0493 0.051 Uiso 1 1 calc R
C36A C -0.19844(17) 0.21131(17) 0.04590(10) 0.0359(4) Uani 1 1 d .
H36A H -0.1872 0.2744 0.0196 0.043 Uiso 1 1 calc R
N11B N 0.10917(11) 0.25797(11) 0.22854(7) 0.0223(2) Uani 1 1 d .
C12B C 0.10536(14) 0.22888(13) 0.15166(9) 0.0246(3) Uani 1 1 d .
C13B C 0.08439(16) 0.11312(15) 0.11313(10) 0.0307(3) Uani 1 1 d .
H13B H 0.0843 0.0953 0.0596 0.037 Uiso 1 1 calc R
C14B C 0.06356(17) 0.02396(15) 0.15397(11) 0.0343(4) Uani 1 1 d .
H14B H 0.0486 -0.0560 0.1288 0.041 Uiso 1 1 calc R
C15B C 0.06477(16) 0.05272(15) 0.23174(11) 0.0331(4) Uani 1 1 d .
H15B H 0.0495 -0.0075 0.2605 0.040 Uiso 1 1 calc R
C16B C 0.08838(14) 0.16960(14) 0.26731(10) 0.0273(3) Uani 1 1 d .
H16B H 0.0901 0.1887 0.3210 0.033 Uiso 1 1 calc R
N21B N 0.13306(12) 0.50927(11) 0.11171(7) 0.0244(3) Uani 1 1 d .
N22B N 0.12592(11) 0.43191(11) 0.15879(7) 0.0208(2) Uani 1 1 d .
C23B C 0.12090(14) 0.32878(13) 0.11426(9) 0.0236(3) Uani 1 1 d .
C24B C 0.12714(15) 0.34001(15) 0.03841(9) 0.0293(3) Uani 1 1 d .
H24B H 0.1263 0.2808 -0.0040 0.035 Uiso 1 1 calc R
C25B C 0.13471(15) 0.45551(15) 0.03917(9) 0.0297(3) Uani 1 1 d .
H25B H 0.1402 0.4918 -0.0037 0.036 Uiso 1 1 calc R
C26B C 0.12654(14) 0.62767(13) 0.13726(9) 0.0244(3) Uani 1 1 d .
H26C H 0.0812 0.6268 0.1804 0.029 Uiso 1 1 calc R
H26D H 0.0798 0.6468 0.0950 0.029 Uiso 1 1 calc R
C31B C 0.24723(14) 0.72564(13) 0.16258(8) 0.0236(3) Uani 1 1 d .
C32B C 0.24480(15) 0.83670(14) 0.19763(9) 0.0287(3) Uani 1 1 d .
H32B H 0.1697 0.8473 0.2047 0.034 Uiso 1 1 calc R
C33B C 0.35081(17) 0.93179(15) 0.22220(10) 0.0354(4) Uani 1 1 d .
H33B H 0.3485 1.0072 0.2461 0.042 Uiso 1 1 calc R
C34B C 0.46043(17) 0.91627(17) 0.21167(11) 0.0384(4) Uani 1 1 d .
H34B H 0.5333 0.9814 0.2280 0.046 Uiso 1 1 calc R
C35B C 0.46378(16) 0.80636(17) 0.17748(11) 0.0369(4) Uani 1 1 d .
H35B H 0.5391 0.7958 0.1709 0.044 Uiso 1 1 calc R
C36B C 0.35656(15) 0.71049(15) 0.15247(10) 0.0297(3) Uani 1 1 d .
H36B H 0.3590 0.6351 0.1286 0.036 Uiso 1 1 calc R
N11C N 0.17598(11) 0.61650(11) 0.32071(7) 0.0195(2) Uani 1 1 d .
C12C C 0.29489(13) 0.68455(13) 0.34036(8) 0.0216(3) Uani 1 1 d .
C13C C 0.33160(15) 0.80285(14) 0.37711(9) 0.0269(3) Uani 1 1 d .
H13C H 0.4151 0.8477 0.3909 0.032 Uiso 1 1 calc R
C14C C 0.24462(16) 0.85509(14) 0.39350(9) 0.0301(3) Uani 1 1 d .
H14C H 0.2676 0.9361 0.4189 0.036 Uiso 1 1 calc R
C15C C 0.12366(15) 0.78701(14) 0.37221(9) 0.0284(3) Uani 1 1 d .
H15C H 0.0626 0.8212 0.3821 0.034 Uiso 1 1 calc R
C16C C 0.09253(14) 0.66874(13) 0.33636(8) 0.0234(3) Uani 1 1 d .
H16C H 0.0094 0.6227 0.3223 0.028 Uiso 1 1 calc R
N21C N 0.42019(12) 0.46616(12) 0.26923(8) 0.0265(3) Uani 1 1 d .
N22C N 0.32706(11) 0.50546(11) 0.28535(7) 0.0215(2) Uani 1 1 d .
C23C C 0.37751(13) 0.62120(13) 0.31851(8) 0.0230(3) Uani 1 1 d .
C24C C 0.50330(14) 0.65633(16) 0.32336(9) 0.0301(3) Uani 1 1 d .
H24C H 0.5601 0.7331 0.3441 0.036 Uiso 1 1 calc R
C25C C 0.52650(14) 0.55624(17) 0.29190(10) 0.0322(4) Uani 1 1 d .
H25C H 0.6041 0.5506 0.2867 0.039 Uiso 1 1 calc R
C26C C 0.40450(15) 0.34103(15) 0.24251(10) 0.0299(3) Uani 1 1 d .
H26E H 0.3181 0.2946 0.2383 0.036 Uiso 1 1 calc R
H26F H 0.4514 0.3157 0.2814 0.036 Uiso 1 1 calc R
C31C C 0.44324(14) 0.31117(14) 0.16629(9) 0.0276(3) Uani 1 1 d .
C32C C 0.43892(18) 0.37556(18) 0.10990(11) 0.0394(4) Uani 1 1 d .
H32C H 0.4143 0.4438 0.1190 0.047 Uiso 1 1 calc R
C33C C 0.4710(2) 0.3393(2) 0.03991(12) 0.0498(5) Uani 1 1 d .
H33C H 0.4680 0.3831 0.0011 0.060 Uiso 1 1 calc R
C34C C 0.5070(2) 0.2405(2) 0.02645(11) 0.0469(5) Uani 1 1 d .
H34C H 0.5293 0.2168 -0.0214 0.056 Uiso 1 1 calc R
C35C C 0.51088(17) 0.17597(17) 0.08225(11) 0.0400(4) Uani 1 1 d .
H35C H 0.5352 0.1075 0.0729 0.048 Uiso 1 1 calc R
C36C C 0.47907(15) 0.21154(15) 0.15216(10) 0.0319(3) Uani 1 1 d .
H36C H 0.4819 0.1672 0.1907 0.038 Uiso 1 1 calc R
P1 P 0.80404(4) 0.70003(3) 0.18616(2) 0.02480(8) Uani 1 1 d .
F1 F 0.80133(10) 0.62375(10) 0.25130(6) 0.0402(2) Uani 1 1 d .
F2 F 0.84277(12) 0.60443(10) 0.13051(7) 0.0480(3) Uani 1 1 d .
F3 F 0.76626(13) 0.79580(12) 0.24094(7) 0.0523(3) Uani 1 1 d .
F4 F 0.80915(11) 0.77567(9) 0.12119(6) 0.0408(3) Uani 1 1 d .
F5 F 0.94356(10) 0.77130(11) 0.21921(8) 0.0504(3) Uani 1 1 d .
F6 F 0.66614(11) 0.62842(13) 0.15321(7) 0.0545(3) Uani 1 1 d .
P2 P 0.48833(4) 0.21675(4) 0.42692(2) 0.02655(9) Uani 1 1 d .
F7 F 0.62420(9) 0.26552(10) 0.47249(6) 0.0387(2) Uani 1 1 d .
F8 F 0.35300(9) 0.16930(11) 0.38013(7) 0.0454(3) Uani 1 1 d .
F9 F 0.49678(12) 0.34850(10) 0.41890(7) 0.0474(3) Uani 1 1 d .
F10 F 0.48043(12) 0.08567(11) 0.43456(8) 0.0520(3) Uani 1 1 d .
F11 F 0.43919(11) 0.23659(14) 0.50556(7) 0.0556(3) Uani 1 1 d .
F12 F 0.53770(10) 0.19668(10) 0.34757(6) 0.0378(2) Uani 1 1 d .
C1S C 0.7310(3) 1.0229(2) 0.37071(16) 0.0632(7) Uani 1 1 d .
H1S1 H 0.7500 1.0951 0.3502 0.095 Uiso 1 1 calc R
H1S2 H 0.6807 1.0292 0.4101 0.095 Uiso 1 1 calc R
H1S3 H 0.6870 0.9541 0.3293 0.095 Uiso 1 1 calc R
C2S C 0.84509(19) 1.00819(17) 0.40485(11) 0.0431(4) Uani 1 1 d .
C3S C 0.83293(19) 0.89950(18) 0.43636(12) 0.0441(4) Uani 1 1 d .
H3S1 H 0.8091 0.8297 0.3941 0.066 Uiso 1 1 calc R
H3S2 H 0.7712 0.8906 0.4693 0.066 Uiso 1 1 calc R
H3S3 H 0.9105 0.9069 0.4664 0.066 Uiso 1 1 calc R
O4S O 0.94251(19) 1.0791(2) 0.40523(13) 0.0893(7) Uani 1 1 d .

loop_
_atom_site_aniso_label
_atom_site_aniso_U_11
_atom_site_aniso_U_22
_atom_site_aniso_U_33
_atom_site_aniso_U_23
_atom_site_aniso_U_13
_atom_site_aniso_U_12
Ru1 0.01734(6) 0.01764(6) 0.01847(6) 0.00570(4) 0.00605(4) 0.00510(4)
N11A 0.0243(6) 0.0194(6) 0.0220(6) 0.0068(5) 0.0082(5) 0.0075(5)
C12A 0.0280(7) 0.0153(6) 0.0252(7) 0.0041(5) 0.0115(6) 0.0061(5)
C13A 0.0372(8) 0.0230(7) 0.0268(7) 0.0069(6) 0.0165(6) 0.0085(6)
C14A 0.0471(10) 0.0266(8) 0.0225(7) 0.0089(6) 0.0122(7) 0.0134(7)
C15A 0.0372(9) 0.0314(8) 0.0250(7) 0.0088(6) 0.0049(6) 0.0146(7)
C16A 0.0280(8) 0.0293(8) 0.0256(7) 0.0092(6) 0.0077(6) 0.0114(6)
N21A 0.0187(6) 0.0184(6) 0.0339(7) 0.0041(5) 0.0046(5) 0.0046(5)
N22A 0.0188(6) 0.0159(5) 0.0278(6) 0.0044(5) 0.0061(5) 0.0043(4)
C23A 0.0246(7) 0.0160(6) 0.0284(7) 0.0030(5) 0.0107(6) 0.0043(5)
C24A 0.0246(8) 0.0244(7) 0.0377(9) 0.0023(6) 0.0148(6) 0.0037(6)
C25A 0.0199(7) 0.0239(7) 0.0440(9) 0.0021(7) 0.0105(6) 0.0053(6)
C26A 0.0237(7) 0.0219(7) 0.0342(8) 0.0092(6) 0.0017(6) 0.0057(6)
C31A 0.0203(7) 0.0249(7) 0.0311(8) 0.0067(6) 0.0032(6) 0.0045(6)
C32A 0.0292(8) 0.0248(7) 0.0321(8) 0.0073(6) 0.0057(6) 0.0086(6)
C33A 0.0323(9) 0.0249(8) 0.0478(10) 0.0072(7) 0.0091(7) 0.0085(7)
C34A 0.0334(9) 0.0324(9) 0.0468(11) -0.0064(8) 0.0064(8) 0.0081(7)
C35A 0.0416(10) 0.0496(11) 0.0310(9) -0.0016(8) 0.0069(8) 0.0126(9)
C36A 0.0355(9) 0.0392(9) 0.0342(9) 0.0133(7) 0.0085(7) 0.0101(7)
N11B 0.0219(6) 0.0217(6) 0.0261(6) 0.0073(5) 0.0082(5) 0.0085(5)
C12B 0.0251(7) 0.0236(7) 0.0269(7) 0.0058(6) 0.0077(6) 0.0094(6)
C13B 0.0353(9) 0.0272(8) 0.0302(8) 0.0015(6) 0.0074(7) 0.0132(7)
C14B 0.0387(9) 0.0214(7) 0.0429(10) 0.0038(7) 0.0068(7) 0.0118(7)
C15B 0.0370(9) 0.0240(8) 0.0428(9) 0.0126(7) 0.0110(7) 0.0119(7)
C16B 0.0290(8) 0.0256(7) 0.0322(8) 0.0117(6) 0.0103(6) 0.0114(6)
N21B 0.0279(6) 0.0234(6) 0.0220(6) 0.0086(5) 0.0052(5) 0.0061(5)
N22B 0.0211(6) 0.0210(6) 0.0209(6) 0.0071(5) 0.0051(5) 0.0057(5)
C23B 0.0239(7) 0.0229(7) 0.0234(7) 0.0044(6) 0.0058(6) 0.0067(6)
C24B 0.0340(8) 0.0302(8) 0.0216(7) 0.0030(6) 0.0067(6) 0.0084(7)
C25B 0.0351(9) 0.0315(8) 0.0215(7) 0.0083(6) 0.0061(6) 0.0074(7)
C26B 0.0259(7) 0.0238(7) 0.0246(7) 0.0083(6) 0.0040(6) 0.0083(6)
C31B 0.0268(7) 0.0245(7) 0.0200(7) 0.0100(5) 0.0031(5) 0.0065(6)
C32B 0.0316(8) 0.0284(8) 0.0278(8) 0.0101(6) 0.0067(6) 0.0094(6)
C33B 0.0426(10) 0.0266(8) 0.0324(9) 0.0076(7) 0.0044(7) 0.0046(7)
C34B 0.0337(9) 0.0355(9) 0.0375(9) 0.0135(7) -0.0027(7) -0.0009(7)
C35B 0.0260(8) 0.0448(10) 0.0424(10) 0.0182(8) 0.0050(7) 0.0105(7)
C36B 0.0303(8) 0.0298(8) 0.0319(8) 0.0111(6) 0.0067(6) 0.0111(6)
N11C 0.0207(6) 0.0204(6) 0.0175(5) 0.0069(4) 0.0052(4) 0.0044(5)
C12C 0.0222(7) 0.0248(7) 0.0167(6) 0.0080(5) 0.0033(5) 0.0041(5)
C13C 0.0274(7) 0.0254(7) 0.0222(7) 0.0064(6) 0.0007(6) 0.0009(6)
C14C 0.0400(9) 0.0211(7) 0.0252(7) 0.0035(6) 0.0047(7) 0.0055(6)
C15C 0.0340(8) 0.0244(7) 0.0292(8) 0.0068(6) 0.0101(6) 0.0108(6)
C16C 0.0238(7) 0.0229(7) 0.0243(7) 0.0073(6) 0.0072(6) 0.0065(6)
N21C 0.0206(6) 0.0355(7) 0.0280(6) 0.0115(5) 0.0101(5) 0.0112(5)
N22C 0.0188(6) 0.0282(6) 0.0209(6) 0.0099(5) 0.0068(5) 0.0089(5)
C23C 0.0210(7) 0.0284(7) 0.0180(6) 0.0085(5) 0.0035(5) 0.0039(6)
C24C 0.0210(7) 0.0380(9) 0.0271(8) 0.0096(7) 0.0035(6) 0.0022(6)
C25C 0.0184(7) 0.0462(10) 0.0332(8) 0.0137(7) 0.0072(6) 0.0085(7)
C26C 0.0290(8) 0.0344(8) 0.0372(9) 0.0179(7) 0.0162(7) 0.0167(7)
C31C 0.0221(7) 0.0301(8) 0.0282(8) 0.0074(6) 0.0034(6) 0.0047(6)
C32C 0.0465(11) 0.0406(10) 0.0368(9) 0.0156(8) 0.0110(8) 0.0170(8)
C33C 0.0614(13) 0.0542(12) 0.0339(10) 0.0183(9) 0.0129(9) 0.0129(10)
C34C 0.0474(11) 0.0514(12) 0.0324(9) -0.0024(8) 0.0107(8) 0.0071(9)
C35C 0.0357(9) 0.0380(10) 0.0394(10) -0.0042(8) 0.0031(8) 0.0100(8)
C36C 0.0258(8) 0.0334(8) 0.0342(9) 0.0062(7) 0.0022(6) 0.0078(6)
P1 0.02499(19) 0.02315(18) 0.0288(2) 0.00706(15) 0.00824(15) 0.00954(15)
F1 0.0365(6) 0.0487(6) 0.0434(6) 0.0262(5) 0.0121(5) 0.0147(5)
F2 0.0745(8) 0.0330(6) 0.0514(7) 0.0134(5) 0.0306(6) 0.0299(6)
F3 0.0746(9) 0.0623(8) 0.0367(6) 0.0050(5) 0.0170(6) 0.0470(7)
F4 0.0626(7) 0.0346(5) 0.0366(6) 0.0153(4) 0.0174(5) 0.0250(5)
F5 0.0288(5) 0.0440(6) 0.0714(8) 0.0204(6) 0.0003(5) 0.0000(5)
F6 0.0316(6) 0.0679(8) 0.0527(7) 0.0175(6) -0.0035(5) 0.0010(6)
P2 0.02267(19) 0.0312(2) 0.02478(19) 0.00785(16) 0.00446(15) 0.00623(15)
F7 0.0261(5) 0.0545(7) 0.0309(5) 0.0156(5) -0.0002(4) 0.0045(4)
F8 0.0242(5) 0.0614(7) 0.0441(6) 0.0090(5) -0.0004(4) 0.0078(5)
F9 0.0590(7) 0.0335(6) 0.0476(7) 0.0051(5) -0.0024(6) 0.0180(5)
F10 0.0502(7) 0.0379(6) 0.0681(8) 0.0262(6) 0.0060(6) 0.0079(5)
F11 0.0443(7) 0.0945(10) 0.0328(6) 0.0155(6) 0.0169(5) 0.0254(7)
F12 0.0361(5) 0.0520(6) 0.0275(5) 0.0078(4) 0.0077(4) 0.0171(5)
C1S 0.0756(17) 0.0473(13) 0.0693(16) 0.0106(11) -0.0071(13) 0.0320(12)
C2S 0.0453(11) 0.0354(10) 0.0370(10) 0.0061(8) -0.0014(8) 0.0001(8)
C3S 0.0391(10) 0.0433(11) 0.0492(11) 0.0157(9) 0.0010(8) 0.0115(8)
O4S 0.0638(12) 0.0861(15) 0.0863(14) 0.0419(12) -0.0093(10) -0.0269(11)

loop_
_atom_type_symbol
_atom_type_description
_atom_type_scat_dispersion_real
_atom_type_scat_dispersion_imag
_atom_type_scat_source
C C 0.0033 0.0016 'International Tables Vol C Tables 4.2.6.8 and 6.1.1.4'
H H 0.0000 0.0000 'International Tables Vol C Tables 4.2.6.8 and 6.1.1.4'
N N 0.0061 0.0033 'International Tables Vol C Tables 4.2.6.8 and 6.1.1.4'
F F 0.0171 0.0103 'International Tables Vol C Tables 4.2.6.8 and 6.1.1.4'
P P 0.1023 0.0942 'International Tables Vol C Tables 4.2.6.8 and 6.1.1.4'
Ru Ru -1.2594 0.8363 'International Tables Vol C Tables 4.2.6.8 and 6.1.1.4'
O O 0.0106 0.0060 'International Tables Vol C Tables 4.2.6.8 and 6.1.1.4'

loop_
_geom_angle_atom_site_label_1
_geom_angle_atom_site_label_2
_geom_angle_atom_site_label_3
_geom_angle
N22A Ru1 N11A 78.02(5)
N22A Ru1 N22C 167.24(5)
N11A Ru1 N22C 92.28(5)
N22A Ru1 N22B 102.08(5)
N11A Ru1 N22B 171.89(5)
N22C Ru1 N22B 88.70(5)
N22A Ru1 N11B 87.76(5)
N11A Ru1 N11B 94.67(5)
N22C Ru1 N11B 101.43(5)
N22B Ru1 N11B 77.26(5)
N22A Ru1 N11C 93.61(5)
N11A Ru1 N11C 86.55(5)
N22C Ru1 N11C 77.37(5)
N22B Ru1 N11C 101.51(5)
N11B Ru1 N11C 178.34(4)
C16A N11A C12A 118.14(13)
C16A N11A Ru1 125.85(10)
C12A N11A Ru1 115.99(10)
N11A C12A C13A 121.82(15)
N11A C12A C23A 114.00(13)
C13A C12A C23A 124.14(14)
C14A C13A C12A 119.46(15)
C14A C13A H13A 120.3
C12A C13A H13A 120.3
C13A C14A C15A 119.03(14)
C13A C14A H14A 120.5
C15A C14A H14A 120.5
C16A C15A C14A 119.06(16)
C16A C15A H15A 120.5
C14A C15A H15A 120.5
N11A C16A C15A 122.49(15)
N11A C16A H16A 118.8
C15A C16A H16A 118.8
N22A N21A C25A 110.17(13)
N22A N21A C26A 122.15(12)
C25A N21A C26A 126.15(14)
C23A N22A N21A 105.98(12)
C23A N22A Ru1 115.57(10)
N21A N22A Ru1 138.26(10)
N22A C23A C24A 110.41(14)
N22A C23A C12A 116.29(13)
C24A C23A C12A 133.30(14)
C25A C24A C23A 105.01(14)
C25A C24A H24A 127.5
C23A C24A H24A 127.5
N21A C25A C24A 108.43(14)
N21A C25A H25A 125.8
C24A C25A H25A 125.8
N21A C26A C31A 112.98(12)
N21A C26A H26A 109.0
C31A C26A H26A 109.0
N21A C26A H26B 109.0
C31A C26A H26B 109.0
H26A C26A H26B 107.8
C36A C31A C32A 119.19(15)
C36A C31A C26A 118.78(15)
C32A C31A C26A 121.95(14)
C33A C32A C31A 120.25(16)
C33A C32A H32A 119.9
C31A C32A H32A 119.9
C34A C33A C32A 120.23(17)
C34A C33A H33A 119.9
C32A C33A H33A 119.9
C33A C34A C35A 119.82(17)
C33A C34A H34A 120.1
C35A C34A H34A 120.1
C36A C35A C34A 119.92(17)
C36A C35A H35A 120.0
C34A C35A H35A 120.0
C35A C36A C31A 120.59(17)
C35A C36A H36A 119.7
C31A C36A H36A 119.7
C16B N11B C12B 118.02(13)
C16B N11B Ru1 125.57(11)
C12B N11B Ru1 116.36(10)
N11B C12B C13B 122.12(14)
N11B C12B C23B 113.94(13)
C13B C12B C23B 123.91(14)
C14B C13B C12B 118.90(15)
C14B C13B H13B 120.6
C12B C13B H13B 120.6
C15B C14B C13B 119.17(15)
C15B C14B H14B 120.4
C13B C14B H14B 120.4
C16B C15B C14B 119.44(15)
C16B C15B H15B 120.3
C14B C15B H15B 120.3
N11B C16B C15B 122.31(15)
N11B C16B H16B 118.8
C15B C16B H16B 118.8
N22B N21B C25B 110.24(13)
N22B N21B C26B 122.24(12)
C25B N21B C26B 127.22(13)
C23B N22B N21B 105.80(12)
C23B N22B Ru1 115.62(10)
N21B N22B Ru1 138.06(10)
N22B C23B C24B 110.97(13)
N22B C23B C12B 115.93(13)
C24B C23B C12B 133.03(14)
C25B C24B C23B 104.55(14)
C25B C24B H24B 127.7
C23B C24B H24B 127.7
N21B C25B C24B 108.42(14)
N21B C25B H25B 125.8
C24B C25B H25B 125.8
N21B C26B C31B 115.29(13)
N21B C26B H26C 108.5
C31B C26B H26C 108.5
N21B C26B H26D 108.5
C31B C26B H26D 108.5
H26C C26B H26D 107.5
C36B C31B C32B 119.53(15)
C36B C31B C26B 123.82(14)
C32B C31B C26B 116.64(14)
C33B C32B C31B 120.65(16)
C33B C32B H32B 119.7
C31B C32B H32B 119.7
C32B C33B C34B 119.62(17)
C32B C33B H33B 120.2
C34B C33B H33B 120.2
C35B C34B C33B 120.12(17)
C35B C34B H34B 119.9
C33B C34B H34B 119.9
C34B C35B C36B 120.17(17)
C34B C35B H35B 119.9
C36B C35B H35B 119.9
C31B C36B C35B 119.89(16)
C31B C36B H36B 120.1
C35B C36B H36B 120.1
C16C N11C C12C 117.93(13)
C16C N11C Ru1 125.81(10)
C12C N11C Ru1 116.11(10)
N11C C12C C13C 122.32(14)
N11C C12C C23C 113.70(13)
C13C C12C C23C 123.97(14)
C12C C13C C14C 119.06(15)
C12C C13C H13C 120.5
C14C C13C H13C 120.5
C15C C14C C13C 118.84(15)
C15C C14C H14C 120.6
C13C C14C H14C 120.6
C16C C15C C14C 119.45(15)
C16C C15C H15C 120.3
C14C C15C H15C 120.3
N11C C16C C15C 122.38(14)
N11C C16C H16C 118.8
C15C C16C H16C 118.8
C25C N21C N22C 110.10(14)
C25C N21C C26C 126.63(14)
N22C N21C C26C 122.63(13)
C23C N22C N21C 105.87(12)
C23C N22C Ru1 116.03(10)
N21C N22C Ru1 138.07(10)
N22C C23C C24C 110.53(14)
N22C C23C C12C 116.37(13)
C24C C23C C12C 133.08(15)
C25C C24C C23C 104.98(15)
C25C C24C H24C 127.5
C23C C24C H24C 127.5
N21C C25C C24C 108.51(14)
N21C C25C H25C 125.7
C24C C25C H25C 125.7
N21C C26C C31C 114.72(13)
N21C C26C H26E 108.6
C31C C26C H26E 108.6
N21C C26C H26F 108.6
C31C C26C H26F 108.6
H26E C26C H26F 107.6
C36C C31C C32C 119.62(16)
C36C C31C C26C 117.43(14)
C32C C31C C26C 122.88(16)
C31C C32C C33C 119.48(19)
C31C C32C H32C 120.3
C33C C32C H32C 120.3
C34C C33C C32C 120.53(19)
C34C C33C H33C 119.7
C32C C33C H33C 119.7
C33C C34C C35C 120.15(18)
C33C C34C H34C 119.9
C35C C34C H34C 119.9
C34C C35C C36C 119.65(18)
C34C C35C H35C 120.2
C36C C35C H35C 120.2
C31C C36C C35C 120.57(17)
C31C C36C H36C 119.7
C35C C36C H36C 119.7
F6 P1 F3 90.12(8)
F6 P1 F5 179.50(8)
F3 P1 F5 90.34(8)
F6 P1 F4 90.47(7)
F3 P1 F4 90.08(6)
F5 P1 F4 89.72(7)
F6 P1 F2 90.12(8)
F3 P1 F2 179.45(7)
F5 P1 F2 89.42(7)
F4 P1 F2 89.43(6)
F6 P1 F1 90.33(7)
F3 P1 F1 90.63(6)
F5 P1 F1 89.47(6)
F4 P1 F1 178.93(6)
F2 P1 F1 89.86(6)
F10 P2 F11 89.99(8)
F10 P2 F7 89.99(7)
F11 P2 F7 90.22(6)
F10 P2 F9 179.68(8)
F11 P2 F9 90.31(8)
F7 P2 F9 89.91(6)
F10 P2 F8 90.74(7)
F11 P2 F8 90.54(7)
F7 P2 F8 178.95(7)
F9 P2 F8 89.36(7)
F10 P2 F12 90.01(7)
F11 P2 F12 179.92(7)
F7 P2 F12 89.85(6)
F9 P2 F12 89.69(6)
F8 P2 F12 89.39(6)
C2S C1S H1S1 109.5
C2S C1S H1S2 109.5
H1S1 C1S H1S2 109.5
C2S C1S H1S3 109.5
H1S1 C1S H1S3 109.5
H1S2 C1S H1S3 109.5
O4S C2S C1S 121.5(2)
O4S C2S C3S 121.9(2)
C1S C2S C3S 116.60(19)
C2S C3S H3S1 109.5
C2S C3S H3S2 109.5
H3S1 C3S H3S2 109.5
C2S C3S H3S3 109.5
H3S1 C3S H3S3 109.5
H3S2 C3S H3S3 109.5

loop_
_geom_bond_atom_site_label_1
_geom_bond_atom_site_label_2
_geom_bond_distance
Ru1 N22A 2.0611(12)
Ru1 N11A 2.0711(12)
Ru1 N22C 2.0741(12)
Ru1 N22B 2.0814(12)
Ru1 N11B 2.0820(12)
Ru1 N11C 2.0885(12)
N11A C16A 1.349(2)
N11A C12A 1.3620(18)
C12A C13A 1.388(2)
C12A C23A 1.449(2)
C13A C14A 1.378(3)
C13A H13A 0.9500
C14A C15A 1.389(2)
C14A H14A 0.9500
C15A C16A 1.384(2)
C15A H15A 0.9500
C16A H16A 0.9500
N21A N22A 1.3556(18)
N21A C25A 1.361(2)
N21A C26A 1.450(2)
N22A C23A 1.3482(19)
C23A C24A 1.404(2)
C24A C25A 1.364(3)
C24A H24A 0.9500
C25A H25A 0.9500
C26A C31A 1.516(2)
C26A H26A 0.9900
C26A H26B 0.9900
C31A C36A 1.390(2)
C31A C32A 1.390(2)
C32A C33A 1.389(2)
C32A H32A 0.9500
C33A C34A 1.383(3)
C33A H33A 0.9500
C34A C35A 1.388(3)
C34A H34A 0.9500
C35A C36A 1.387(3)
C35A H35A 0.9500
C36A H36A 0.9500
N11B C16B 1.3515(19)
N11B C12B 1.360(2)
C12B C13B 1.388(2)
C12B C23B 1.456(2)
C13B C14B 1.384(2)
C13B H13B 0.9500
C14B C15B 1.381(3)
C14B H14B 0.9500
C15B C16B 1.379(2)
C15B H15B 0.9500
C16B H16B 0.9500
N21B N22B 1.3572(17)
N21B C25B 1.360(2)
N21B C26B 1.4554(19)
N22B C23B 1.3439(19)
C23B C24B 1.403(2)
C24B C25B 1.371(2)
C24B H24B 0.9500
C25B H25B 0.9500
C26B C31B 1.514(2)
C26B H26C 0.9900
C26B H26D 0.9900
C31B C36B 1.381(2)
C31B C32B 1.393(2)
C32B C33B 1.385(2)
C32B H32B 0.9500
C33B C34B 1.387(3)
C33B H33B 0.9500
C34B C35B 1.380(3)
C34B H34B 0.9500
C35B C36B 1.399(2)
C35B H35B 0.9500
C36B H36B 0.9500
N11C C16C 1.3484(19)
N11C C12C 1.3641(18)
C12C C13C 1.384(2)
C12C C23C 1.455(2)
C13C C14C 1.388(2)
C13C H13C 0.9500
C14C C15C 1.386(2)
C14C H14C 0.9500
C15C C16C 1.384(2)
C15C H15C 0.9500
C16C H16C 0.9500
N21C C25C 1.355(2)
N21C N22C 1.3599(17)
N21C C26C 1.456(2)
N22C C23C 1.344(2)
C23C C24C 1.401(2)
C24C C25C 1.364(3)
C24C H24C 0.9500
C25C H25C 0.9500
C26C C31C 1.512(2)
C26C H26E 0.9900
C26C H26F 0.9900
C31C C36C 1.386(2)
C31C C32C 1.387(2)
C32C C33C 1.392(3)
C32C H32C 0.9500
C33C C34C 1.378(3)
C33C H33C 0.9500
C34C C35C 1.379(3)
C34C H34C 0.9500
C35C C36C 1.387(3)
C35C H35C 0.9500
C36C H36C 0.9500
P1 F6 1.5825(12)
P1 F3 1.5901(11)
P1 F5 1.5977(12)
P1 F4 1.5994(11)
P1 F2 1.6032(11)
P1 F1 1.6090(11)
P2 F10 1.5915(12)
P2 F11 1.5948(12)
P2 F7 1.5991(10)
P2 F9 1.5997(12)
P2 F8 1.6019(11)
P2 F12 1.6079(10)
C1S C2S 1.488(3)
C1S H1S1 0.9800
C1S H1S2 0.9800
C1S H1S3 0.9800
C2S O4S 1.207(3)
C2S C3S 1.494(3)
C3S H3S1 0.9800
C3S H3S2 0.9800
C3S H3S3 0.9800

loop_
_geom_torsion_atom_site_label_1
_geom_torsion_atom_site_label_2
_geom_torsion_atom_site_label_3
_geom_torsion_atom_site_label_4
_geom_torsion
N22A Ru1 N11A C16A 176.40(13)
N22C Ru1 N11A C16A -11.97(13)
N22B Ru1 N11A C16A 84.8(4)
N11B Ru1 N11A C16A 89.69(12)
N11C Ru1 N11A C16A -89.16(12)
N22A Ru1 N11A C12A -2.04(10)
N22C Ru1 N11A C12A 169.59(10)
N22B Ru1 N11A C12A -93.6(3)
N11B Ru1 N11A C12A -88.74(10)
N11C Ru1 N11A C12A 92.40(10)
C16A N11A C12A C13A -0.1(2)
Ru1 N11A C12A C13A 178.42(11)
C16A N11A C12A C23A -177.92(13)
Ru1 N11A C12A C23A 0.64(15)
N11A C12A C13A C14A 0.2(2)
C23A C12A C13A C14A 177.72(14)
C12A C13A C14A C15A -0.2(2)
C13A C14A C15A C16A 0.1(2)
C12A N11A C16A C15A 0.1(2)
Ru1 N11A C16A C15A -178.30(12)
C14A C15A C16A N11A -0.1(2)
C25A N21A N22A C23A -0.87(16)
C26A N21A N22A C23A -167.54(12)
C25A N21A N22A Ru1 -175.29(11)
C26A N21A N22A Ru1 18.0(2)
N11A Ru1 N22A C23A 3.21(10)
N22C Ru1 N22A C23A -38.0(3)
N22B Ru1 N22A C23A 174.92(10)
N11B Ru1 N22A C23A 98.46(10)
N11C Ru1 N22A C23A -82.49(10)
N11A Ru1 N22A N21A 177.26(15)
N22C Ru1 N22A N21A 136.1(2)
N22B Ru1 N22A N21A -11.03(15)
N11B Ru1 N22A N21A -87.49(14)
N11C Ru1 N22A N21A 91.56(14)
N21A N22A C23A C24A 0.40(16)
Ru1 N22A C23A C24A 176.28(10)
N21A N22A C23A C12A -179.79(12)
Ru1 N22A C23A C12A -3.91(16)
N11A C12A C23A N22A 2.14(18)
C13A C12A C23A N22A -175.57(13)
N11A C12A C23A C24A -178.10(15)
C13A C12A C23A C24A 4.2(3)
N22A C23A C24A C25A 0.20(17)
C12A C23A C24A C25A -179.57(15)
N22A N21A C25A C24A 1.02(17)
C26A N21A C25A C24A 167.03(14)
C23A C24A C25A N21A -0.73(17)
N22A N21A C26A C31A 81.24(17)
C25A N21A C26A C31A -83.21(18)
N21A C26A C31A C36A -174.83(14)
N21A C26A C31A C32A 8.5(2)
C36A C31A C32A C33A -0.5(2)
C26A C31A C32A C33A 176.14(15)
C31A C32A C33A C34A -0.2(3)
C32A C33A C34A C35A 0.3(3)
C33A C34A C35A C36A 0.2(3)
C34A C35A C36A C31A -0.8(3)
C32A C31A C36A C35A 1.0(3)
C26A C31A C36A C35A -175.73(16)
N22A Ru1 N11B C16B -69.40(13)
N11A Ru1 N11B C16B 8.39(13)
N22C Ru1 N11B C16B 101.67(12)
N22B Ru1 N11B C16B -172.32(13)
N11C Ru1 N11B C16B 145.2(16)
N22A Ru1 N11B C12B 108.25(11)
N11A Ru1 N11B C12B -173.96(11)
N22C Ru1 N11B C12B -80.68(11)
N22B Ru1 N11B C12B 5.33(10)
N11C Ru1 N11B C12B -37.2(17)
C16B N11B C12B C13B -1.8(2)
Ru1 N11B C12B C13B -179.67(12)
C16B N11B C12B C23B 176.14(13)
Ru1 N11B C12B C23B -1.69(17)
N11B C12B C13B C14B 1.7(2)
C23B C12B C13B C14B -176.05(15)
C12B C13B C14B C15B -0.3(3)
C13B C14B C15B C16B -0.9(3)
C12B N11B C16B C15B 0.5(2)
Ru1 N11B C16B C15B 178.15(12)
C14B C15B C16B N11B 0.8(3)
C25B N21B N22B C23B -1.11(17)
C26B N21B N22B C23B 173.01(13)
C25B N21B N22B Ru1 169.84(12)
C26B N21B N22B Ru1 -16.0(2)
N22A Ru1 N22B C23B -93.32(11)
N11A Ru1 N22B C23B -3.5(4)
N22C Ru1 N22B C23B 93.57(11)
N11B Ru1 N22B C23B -8.46(10)
N11C Ru1 N22B C23B 170.40(10)
N22A Ru1 N22B N21B 96.33(14)
N11A Ru1 N22B N21B -173.8(3)
N22C Ru1 N22B N21B -76.77(14)
N11B Ru1 N22B N21B -178.80(15)
N11C Ru1 N22B N21B 0.05(15)
N21B N22B C23B C24B 1.14(17)
Ru1 N22B C23B C24B -172.17(10)
N21B N22B C23B C12B -176.41(13)
Ru1 N22B C23B C12B 10.28(17)
N11B C12B C23B N22B -5.7(2)
C13B C12B C23B N22B 172.28(15)
N11B C12B C23B C24B 177.49(16)
C13B C12B C23B C24B -4.6(3)
N22B C23B C24B C25B -0.74(19)
C12B C23B C24B C25B 176.24(17)
N22B N21B C25B C24B 0.68(19)
C26B N21B C25B C24B -173.08(15)
C23B C24B C25B N21B 0.03(19)
N22B N21B C26B C31B 96.31(16)
C25B N21B C26B C31B -90.62(19)
N21B C26B C31B C36B 9.3(2)
N21B C26B C31B C32B -170.99(13)
C36B C31B C32B C33B 0.1(2)
C26B C31B C32B C33B -179.58(14)
C31B C32B C33B C34B 0.1(3)
C32B C33B C34B C35B -0.6(3)
C33B C34B C35B C36B 0.8(3)
C32B C31B C36B C35B 0.1(2)
C26B C31B C36B C35B 179.76(15)
C34B C35B C36B C31B -0.5(3)
N22A Ru1 N11C C16C -10.54(12)
N11A Ru1 N11C C16C -88.29(12)
N22C Ru1 N11C C16C 178.59(12)
N22B Ru1 N11C C16C 92.58(12)
N11B Ru1 N11C C16C 134.8(17)
N22A Ru1 N11C C12C 164.91(10)
N11A Ru1 N11C C12C 87.16(10)
N22C Ru1 N11C C12C -5.96(9)
N22B Ru1 N11C C12C -91.97(10)
N11B Ru1 N11C C12C -49.7(17)
C16C N11C C12C C13C 1.7(2)
Ru1 N11C C12C C13C -174.07(11)
C16C N11C C12C C23C -177.80(12)
Ru1 N11C C12C C23C 6.37(15)
N11C C12C C13C C14C -1.2(2)
C23C C12C C13C C14C 178.35(14)
C12C C13C C14C C15C -0.2(2)
C13C C14C C15C C16C 1.0(2)
C12C N11C C16C C15C -1.0(2)
Ru1 N11C C16C C15C 174.40(11)
C14C C15C C16C N11C -0.4(2)
C25C N21C N22C C23C -0.14(16)
C26C N21C N22C C23C 171.25(13)
C25C N21C N22C Ru1 -177.84(11)
C26C N21C N22C Ru1 -6.5(2)
N22A Ru1 N22C C23C -41.3(3)
N11A Ru1 N22C C23C -81.43(10)
N22B Ru1 N22C C23C 106.62(10)
N11B Ru1 N22C C23C -176.66(10)
N11C Ru1 N22C C23C 4.52(10)
N22A Ru1 N22C N21C 136.3(2)
N11A Ru1 N22C N21C 96.11(14)
N22B Ru1 N22C N21C -75.84(14)
N11B Ru1 N22C N21C 0.88(15)
N11C Ru1 N22C N21C -177.94(15)
N21C N22C C23C C24C 0.25(16)
Ru1 N22C C23C C24C 178.54(10)
N21C N22C C23C C12C 179.12(12)
Ru1 N22C C23C C12C -2.59(16)
N11C C12C C23C N22C -2.50(18)
C13C C12C C23C N22C 177.96(13)
N11C C12C C23C C24C 176.06(15)
C13C C12C C23C C24C -3.5(3)
N22C C23C C24C C25C -0.26(17)
C12C C23C C24C C25C -178.88(15)
N22C N21C C25C C24C -0.02(18)
C26C N21C C25C C24C -170.98(14)
C23C C24C C25C N21C 0.17(18)
C25C N21C C26C C31C -67.8(2)
N22C N21C C26C C31C 122.32(15)
N21C C26C C31C C36C 153.65(15)
N21C C26C C31C C32C -29.3(2)
C36C C31C C32C C33C -0.2(3)
C26C C31C C32C C33C -177.12(18)
C31C C32C C33C C34C -0.1(3)
C32C C33C C34C C35C 0.4(3)
C33C C34C C35C C36C -0.4(3)
C32C C31C C36C C35C 0.2(3)
C26C C31C C36C C35C 177.27(16)
C34C C35C C36C C31C 0.1(3)
